data_7122869
loop_
_publ_author_name
'So, Cheuk-Wai'
'Ismail , Muhammad Luthfi Bin'

_publ_section_title
;
 Synthesis of a Dimeric Phosphine-Stabilized
 Phosphidogermanium(I)-Amidogermanium(II) Derivative
;
_journal_name_full 'Chemical Communications'
_journal_paper_doi 10.1039/C8CC09454C
_journal_year 2019
_chemical_formula_sum 'C39 H50 N3 P Si'
_chemical_formula_weight 619.88
_space_group_crystal_system monoclinic
_space_group_IT_number 14
_space_group_name_Hall '-P 2yn'
_space_group_name_H-M_alt 'P 1 21/n 1'
_symmetry_space_group_name_Hall '-P 2yn'
_symmetry_space_group_name_H-M 'P 1 21/n 1'
_atom_sites_solution_hydrogens geom
_atom_sites_solution_primary dual
_audit_update_record
;
2018-11-19 deposited with the CCDC.
2019-01-17 downloaded from the CCDC.
;
_cell_angle_alpha 90
_cell_angle_beta 103.6919(8)
_cell_angle_gamma 90
_cell_formula_units_Z 8
_cell_length_a 17.5974(4)
_cell_length_b 13.0761(4)
_cell_length_c 31.5626(8)
_cell_measurement_reflns_used 9600
_cell_measurement_temperature 100.(2)
_cell_measurement_theta_max 30.92
_cell_measurement_theta_min 2.53
_cell_volume 7056.3(3)
_computing_cell_refinement 'SAINT V8.38A (Bruker AXS Inc., 2018)'
_computing_data_collection 'APEX3 (Bruker AXS Inc., 2018)'
_computing_data_reduction 'SAINT V8.38A (Bruker AXS Inc., 2018)'
_computing_molecular_graphics 'XP (Bruker AXS Inc., 2018)'
_computing_publication_material 'APEX3 (Bruker AXS Inc., 2018)'
_computing_structure_refinement 'SHELXL-2017/1 (Sheldrick, 2017)'
_computing_structure_solution 'SHELXT (Bruker AXS Inc., 2018)'
_diffrn_ambient_temperature 100.(2)
_diffrn_detector_area_resol_mean 7.4074
_diffrn_measured_fraction_theta_full 0.997
_diffrn_measured_fraction_theta_max 0.997
_diffrn_measurement_device_type 'Photon II CPADs detector'
_diffrn_measurement_method 'phi and omega scans'
_diffrn_radiation_monochromator 'Multilayer Mirror'
_diffrn_radiation_type MoK\a
_diffrn_radiation_wavelength 0.71073
_diffrn_reflns_av_R_equivalents 0.0762
_diffrn_reflns_av_unetI/netI 0.0441
_diffrn_reflns_limit_h_max 24
_diffrn_reflns_limit_h_min -25
_diffrn_reflns_limit_k_max 18
_diffrn_reflns_limit_k_min -18
_diffrn_reflns_limit_l_max 45
_diffrn_reflns_limit_l_min -45
_diffrn_reflns_number 203092
_diffrn_reflns_theta_full 31.01
_diffrn_reflns_theta_max 31.01
_diffrn_reflns_theta_min 2.53
_diffrn_source 'Incoatec microfocus source'
_diffrn_source_type 'Bruker D8 Quest'
_exptl_absorpt_coefficient_mu 0.143
_exptl_absorpt_correction_T_max 0.98
_exptl_absorpt_correction_T_min 0.88
_exptl_absorpt_correction_type multi-scan
_exptl_absorpt_process_details
;
SADABS-2016/2 - Bruker AXS area detector scaling and absorption correction
;
_exptl_crystal_colour orange
_exptl_crystal_density_diffrn 1.167
_exptl_crystal_density_method 'not measured'
_exptl_crystal_description block
_exptl_crystal_F_000 2672
_exptl_crystal_size_max 0.220
_exptl_crystal_size_mid 0.200
_exptl_crystal_size_min 0.160
_refine_diff_density_max 1.144
_refine_diff_density_min -0.398
_refine_ls_extinction_method none
_refine_ls_goodness_of_fit_ref 1.055
_refine_ls_hydrogen_treatment constr
_refine_ls_matrix_type full
_refine_ls_number_parameters 813
_refine_ls_number_reflns 22474
_refine_ls_number_restraints 0
_refine_ls_restrained_S_all 1.055
_refine_ls_R_factor_all 0.0763
_refine_ls_R_factor_gt 0.0495
_refine_ls_shift/su_max 0.002
_refine_ls_shift/su_mean 0.000
_refine_ls_structure_factor_coef Fsqd
_refine_ls_weighting_details 'w=1/[\s^2^(Fo^2^)+(0.0417P)^2^+4.8455P] where P=(Fo^2^+2Fc^2^)/3'
_refine_ls_weighting_scheme calc
_refine_ls_wR_factor_gt 0.1071
_refine_ls_wR_factor_ref 0.1230
_reflns_number_gt 16935
_reflns_number_total 22474
_reflns_threshold_expression 'I > 2\s(I)'
_cod_data_source_file c8cc09454c2.cif
_cod_data_source_block scw1721m
_cod_depositor_comments
;
The following automatic conversions were performed:

'_exptl_absorpt_correction_type' value 'Multi-Scan' changed to
'multi-scan' according to
/home/data/users/saulius/crontab/automatic-downloads/rss-feeds/RSC/lib/dictionaries/cif_core.dic
dictionary named 'cif_core.dic' version 2.4.2 from 2011-04-26.

Automatic conversion script
Id: cif_fix_values 4973 2017-02-22 13:04:09Z antanas 
;
_cod_database_code 7122869

loop_
_space_group_symop_operation_xyz
'x, y, z'
'-x+1/2, y+1/2, -z+1/2'
'-x, -y, -z'
'x-1/2, -y-1/2, z-1/2'

loop_
_atom_site_type_symbol
_atom_site_label
_atom_site_fract_x
_atom_site_fract_y
_atom_site_fract_z
_atom_site_U_iso_or_equiv
_atom_site_adp_type
_atom_site_calc_flag
_atom_site_refinement_flags_adp
_atom_site_refinement_flags_posn
_atom_site_occupancy
C C1 0.73525(8) 0.70716(10) 0.67284(5) 0.0163(3) Uani d . . 1
C C2 0.73403(9) 0.80093(11) 0.64363(5) 0.0218(3) Uani d . . 1
H H2A 0.766353 0.787643 0.622849 0.033 Uiso calc U R 1
H H2B 0.754822 0.860208 0.661676 0.033 Uiso calc U R 1
H H2C 0.680151 0.814963 0.627668 0.033 Uiso calc U R 1
C C3 0.81805(8) 0.69200(12) 0.70100(5) 0.0221(3) Uani d . . 1
H H3A 0.819757 0.629822 0.718535 0.033 Uiso calc U R 1
H H3B 0.832667 0.751038 0.720339 0.033 Uiso calc U R 1
H H3C 0.854786 0.685424 0.682168 0.033 Uiso calc U R 1
C C4 0.67836(9) 0.72097(12) 0.70224(5) 0.0219(3) Uani d . . 1
H H4A 0.625708 0.733777 0.684228 0.033 Uiso calc U R 1
H H4B 0.695009 0.779152 0.721803 0.033 Uiso calc U R 1
H H4C 0.677896 0.658829 0.719532 0.033 Uiso calc U R 1
C C5 0.65172(8) 0.58394(11) 0.61710(5) 0.0161(3) Uani d . . 1
C C6 0.57491(8) 0.63804(11) 0.60758(5) 0.0194(3) Uani d . . 1
C C7 0.55781(9) 0.71165(12) 0.57477(5) 0.0247(3) Uani d . . 1
H H7 0.594265 0.726097 0.557663 0.03 Uiso calc U R 1
C C8 0.48677(9) 0.76397(14) 0.56722(6) 0.0324(4) Uani d . . 1
H H8 0.474984 0.81447 0.544984 0.039 Uiso calc U R 1
C C9 0.43322(9) 0.74268(14) 0.59200(7) 0.0347(4) Uani d . . 1
H H9 0.385172 0.779021 0.586972 0.042 Uiso calc U R 1
C C10 0.45009(9) 0.66815(13) 0.62413(6) 0.0300(4) Uani d . . 1
H H10 0.413088 0.652731 0.640777 0.036 Uiso calc U R 1
C C11 0.52105(8) 0.61576(12) 0.63214(6) 0.0238(3) Uani d . . 1
H H11 0.532543 0.565048 0.654289 0.029 Uiso calc U R 1
C C12 0.62298(8) 0.43455(12) 0.56300(5) 0.0212(3) Uani d . . 1
C C13 0.62268(11) 0.49102(14) 0.52039(5) 0.0310(4) Uani d . . 1
H H13A 0.593576 0.555216 0.519412 0.046 Uiso calc U R 1
H H13B 0.59766 0.44807 0.495548 0.046 Uiso calc U R 1
H H13C 0.676601 0.50587 0.518959 0.046 Uiso calc U R 1
C C14 0.53904(9) 0.41444(14) 0.56682(6) 0.0299(4) Uani d . . 1
H H14A 0.540034 0.384634 0.595436 0.045 Uiso calc U R 1
H H14B 0.513463 0.366818 0.543875 0.045 Uiso calc U R 1
H H14C 0.509949 0.478998 0.563593 0.045 Uiso calc U R 1
C C15 0.66548(9) 0.33223(12) 0.56367(5) 0.0234(3) Uani d . . 1
H H15A 0.720606 0.344693 0.564195 0.035 Uiso calc U R 1
H H15B 0.641239 0.292881 0.537543 0.035 Uiso calc U R 1
H H15C 0.661803 0.293592 0.589721 0.035 Uiso calc U R 1
C C16 0.91203(8) 0.48979(10) 0.60383(5) 0.0161(3) Uani d . . 1
C C17 0.91654(9) 0.45934(11) 0.56102(5) 0.0191(3) Uani d . . 1
C C18 0.84242(9) 0.46056(12) 0.52481(5) 0.0234(3) Uani d . . 1
H H18 0.797966 0.443021 0.538211 0.028 Uiso calc U R 1
C C19 0.82771(10) 0.56863(13) 0.50603(5) 0.0269(3) Uani d . . 1
H H19A 0.822509 0.61613 0.529197 0.04 Uiso calc U R 1
H H19B 0.779471 0.569247 0.482896 0.04 Uiso calc U R 1
H H19C 0.871732 0.589719 0.493977 0.04 Uiso calc U R 1
C C20 0.84189(13) 0.38278(15) 0.48846(6) 0.0380(4) Uani d . . 1
H H20A 0.880799 0.402546 0.472313 0.057 Uiso calc U R 1
H H20B 0.78989 0.381226 0.468547 0.057 Uiso calc U R 1
H H20C 0.85464 0.314815 0.50125 0.057 Uiso calc U R 1
C C21 0.98801(10) 0.43266(13) 0.55280(5) 0.0259(3) Uani d . . 1
H H21 0.990078 0.412575 0.52417 0.031 Uiso calc U R 1
C C22 1.05646(10) 0.43460(14) 0.58534(6) 0.0286(3) Uani d . . 1
H H22 1.105057 0.416728 0.579179 0.034 Uiso calc U R 1
C C23 1.05258(9) 0.46305(13) 0.62690(5) 0.0240(3) Uani d . . 1
H H23 1.099358 0.463936 0.649319 0.029 Uiso calc U R 1
C C24 0.98232(8) 0.49061(11) 0.63719(5) 0.0175(3) Uani d . . 1
C C25 0.98484(8) 0.52220(11) 0.68367(5) 0.0186(3) Uani d . . 1
H H25 0.930243 0.538743 0.685542 0.022 Uiso calc U R 1
C C26 1.01514(9) 0.43611(12) 0.71604(5) 0.0243(3) Uani d . . 1
H H26A 0.978389 0.37862 0.710437 0.037 Uiso calc U R 1
H H26B 1.020036 0.461096 0.745839 0.037 Uiso calc U R 1
H H26C 1.06641 0.413424 0.712592 0.037 Uiso calc U R 1
C C27 1.03479(10) 0.61860(13) 0.69606(6) 0.0307(4) Uani d . . 1
H H27A 1.089017 0.603743 0.695254 0.046 Uiso calc U R 1
H H27B 1.032927 0.640247 0.725521 0.046 Uiso calc U R 1
H H27C 1.014353 0.67342 0.675313 0.046 Uiso calc U R 1
C C28 0.79084(8) 0.27507(10) 0.66679(5) 0.0157(3) Uani d . . 1
C C29 0.84351(8) 0.26259(11) 0.64000(5) 0.0194(3) Uani d . . 1
H H29 0.875549 0.318289 0.635723 0.023 Uiso calc U R 1
C C30 0.84925(9) 0.16956(12) 0.61968(5) 0.0245(3) Uani d . . 1
H H30 0.885067 0.162148 0.6016 0.029 Uiso calc U R 1
C C31 0.80291(9) 0.08741(12) 0.62567(5) 0.0259(3) Uani d . . 1
H H31 0.805812 0.024437 0.611122 0.031 Uiso calc U R 1
C C32 0.75250(9) 0.09803(12) 0.65299(5) 0.0238(3) Uani d . . 1
H H32 0.721346 0.041593 0.657503 0.029 Uiso calc U R 1
C C33 0.74683(8) 0.19019(11) 0.67392(5) 0.0195(3) Uani d . . 1
H H33 0.712924 0.195716 0.693177 0.023 Uiso calc U R 1
C C34 0.69229(8) 0.40495(11) 0.70735(5) 0.0167(3) Uani d . . 1
C C35 0.69040(9) 0.45751(11) 0.74565(5) 0.0199(3) Uani d . . 1
H H35 0.737232 0.486506 0.762693 0.024 Uiso calc U R 1
C C36 0.62105(9) 0.46816(13) 0.75928(6) 0.0255(3) Uani d . . 1
H H36 0.620724 0.504915 0.785203 0.031 Uiso calc U R 1
C C37 0.55258(9) 0.42506(13) 0.73498(6) 0.0279(3) Uani d . . 1
H H37 0.505418 0.430984 0.744478 0.033 Uiso calc U R 1
C C38 0.55321(9) 0.37332(12) 0.69678(6) 0.0256(3) Uani d . . 1
H H38 0.506125 0.344659 0.679862 0.031 Uiso calc U R 1
C C39 0.62220(8) 0.36302(12) 0.68302(5) 0.0210(3) Uani d . . 1
H H39 0.621856 0.327121 0.656807 0.025 Uiso calc U R 1
C C40 0.11087(8) 0.09141(11) 0.56036(5) 0.0167(3) Uani d . . 1
C C41 0.10028(8) 0.02686(12) 0.51884(5) 0.0210(3) Uani d . . 1
H H41A 0.151633 0.005932 0.514896 0.032 Uiso calc U R 1
H H41B 0.073224 0.067381 0.493652 0.032 Uiso calc U R 1
H H41C 0.069206 -0.034011 0.521435 0.032 Uiso calc U R 1
C C42 0.03077(8) 0.11932(12) 0.56817(5) 0.0209(3) Uani d . . 1
H H42A 0.00044 0.056803 0.568994 0.031 Uiso calc U R 1
H H42B 0.00278 0.163488 0.54449 0.031 Uiso calc U R 1
H H42C 0.037827 0.155529 0.596014 0.031 Uiso calc U R 1
C C43 0.15515(9) 0.18985(11) 0.55576(5) 0.0217(3) Uani d . . 1
H H43A 0.159985 0.231661 0.582029 0.033 Uiso calc U R 1
H H43B 0.126451 0.228189 0.530288 0.033 Uiso calc U R 1
H H43C 0.207384 0.172774 0.552002 0.033 Uiso calc U R 1
C C44 0.14636(7) -0.05233(10) 0.61666(4) 0.0134(2) Uani d . . 1
C C45 0.07133(7) -0.10986(10) 0.60939(5) 0.0152(2) Uani d . . 1
C C46 0.01495(8) -0.08330(11) 0.63184(5) 0.0198(3) Uani d . . 1
H H46 0.022861 -0.025975 0.650873 0.024 Uiso calc U R 1
C C47 -0.05311(8) -0.14131(12) 0.62623(6) 0.0242(3) Uani d . . 1
H H47 -0.091859 -0.123123 0.641322 0.029 Uiso calc U R 1
C C48 -0.06461(9) -0.22563(12) 0.59866(6) 0.0252(3) Uani d . . 1
H H48 -0.110747 -0.26558 0.595276 0.03 Uiso calc U R 1
C C49 -0.00860(9) -0.25142(12) 0.57608(5) 0.0237(3) Uani d . . 1
H H49 -0.01656 -0.308757 0.557055 0.028 Uiso calc U R 1
C C50 0.05915(8) -0.19335(11) 0.58129(5) 0.0197(3) Uani d . . 1
H H50 0.097237 -0.210735 0.565617 0.024 Uiso calc U R 1
C C51 0.23518(8) -0.16976(10) 0.67305(5) 0.0167(3) Uani d . . 1
C C52 0.17849(9) -0.18340(13) 0.70248(5) 0.0256(3) Uani d . . 1
H H52A 0.174586 -0.119186 0.717838 0.038 Uiso calc U R 1
H H52B 0.197669 -0.237586 0.723779 0.038 Uiso calc U R 1
H H52C 0.126794 -0.202186 0.684732 0.038 Uiso calc U R 1
C C53 0.23830(10) -0.26639(12) 0.64623(6) 0.0277(3) Uani d . . 1
H H53A 0.185089 -0.286256 0.631102 0.042 Uiso calc U R 1
H H53B 0.262591 -0.321883 0.665629 0.042 Uiso calc U R 1
H H53C 0.269205 -0.252968 0.624755 0.042 Uiso calc U R 1
C C54 0.31684(9) -0.14717(12) 0.70110(5) 0.0251(3) Uani d . . 1
H H54A 0.353552 -0.139588 0.682306 0.038 Uiso calc U R 1
H H54B 0.33377 -0.203711 0.721532 0.038 Uiso calc U R 1
H H54C 0.315571 -0.08373 0.717444 0.038 Uiso calc U R 1
C C55 0.39418(8) 0.03191(11) 0.58678(5) 0.0173(3) Uani d . . 1
C C56 0.38278(9) 0.05108(12) 0.54126(5) 0.0218(3) Uani d . . 1
C C57 0.30269(9) 0.03325(13) 0.51174(5) 0.0224(3) Uani d . . 1
H H57 0.263752 0.050821 0.529091 0.027 Uiso calc U R 1
C C58 0.29024(10) -0.07956(14) 0.49933(6) 0.0319(4) Uani d . . 1
H H58A 0.327388 -0.100208 0.48219 0.048 Uiso calc U R 1
H H58B 0.236702 -0.08963 0.481987 0.048 Uiso calc U R 1
H H58C 0.298638 -0.12117 0.52586 0.048 Uiso calc U R 1
C C59 0.28392(11) 0.10081(16) 0.47112(6) 0.0366(4) Uani d . . 1
H H59A 0.294761 0.172396 0.479621 0.055 Uiso calc U R 1
H H59B 0.228573 0.093254 0.456384 0.055 Uiso calc U R 1
H H59C 0.316395 0.08012 0.451299 0.055 Uiso calc U R 1
C C60 0.44447(10) 0.08468(15) 0.52453(6) 0.0312(4) Uani d . . 1
H H60 0.436047 0.097484 0.494141 0.037 Uiso calc U R 1
C C61 0.51830(10) 0.09994(16) 0.55139(6) 0.0361(4) Uani d . . 1
H H61 0.55982 0.124672 0.539696 0.043 Uiso calc U R 1
C C62 0.53064(9) 0.07870(14) 0.59536(6) 0.0292(4) Uani d . . 1
H H62 0.581509 0.087842 0.61357 0.035 Uiso calc U R 1
C C63 0.47060(8) 0.04414(12) 0.61392(5) 0.0198(3) Uani d . . 1
C C64 0.48921(8) 0.01899(11) 0.66213(5) 0.0193(3) Uani d . . 1
H H64 0.439534 -0.002022 0.669851 0.023 Uiso calc U R 1
C C65 0.52151(11) 0.11254(15) 0.68959(6) 0.0353(4) Uani d . . 1
H H65A 0.568714 0.1368 0.681354 0.053 Uiso calc U R 1
H H65B 0.534468 0.093866 0.720542 0.053 Uiso calc U R 1
H H65C 0.482064 0.166907 0.684482 0.053 Uiso calc U R 1
C C66 0.54694(12) -0.06956(15) 0.67301(7) 0.0383(4) Uani d . . 1
H H66A 0.524015 -0.130781 0.657081 0.058 Uiso calc U R 1
H H66B 0.558551 -0.083103 0.704426 0.058 Uiso calc U R 1
H H66C 0.595353 -0.051692 0.664516 0.058 Uiso calc U R 1
C C67 0.29640(8) 0.25987(11) 0.65657(5) 0.0187(3) Uani d . . 1
C C68 0.26279(9) 0.34952(12) 0.66794(6) 0.0248(3) Uani d . . 1
H H68 0.234528 0.347743 0.690112 0.03 Uiso calc U R 1
C C69 0.27036(10) 0.44141(12) 0.64704(6) 0.0311(4) Uani d . . 1
H H69 0.246517 0.501558 0.654758 0.037 Uiso calc U R 1
C C70 0.31226(10) 0.44591(13) 0.61517(6) 0.0318(4) Uani d . . 1
H H70 0.316714 0.508667 0.600782 0.038 Uiso calc U R 1
C C71 0.34782(9) 0.35810(13) 0.60431(6) 0.0283(3) Uani d . . 1
H H71 0.377482 0.361031 0.5828 0.034 Uiso calc U R 1
C C72 0.34011(8) 0.26577(12) 0.62487(5) 0.0228(3) Uani d . . 1
H H72 0.364767 0.206106 0.617324 0.027 Uiso calc U R 1
C C73 0.19814(8) 0.14117(11) 0.70104(5) 0.0177(3) Uani d . . 1
C C74 0.19469(9) 0.08772(11) 0.73884(5) 0.0205(3) Uani d . . 1
H H74 0.240325 0.054815 0.755301 0.025 Uiso calc U R 1
C C75 0.12542(9) 0.08187(13) 0.75282(6) 0.0262(3) Uani d . . 1
H H75 0.123863 0.044438 0.778393 0.031 Uiso calc U R 1
C C76 0.05869(9) 0.13080(13) 0.72932(6) 0.0280(3) Uani d . . 1
H H76 0.011399 0.127221 0.738804 0.034 Uiso calc U R 1
C C77 0.06137(9) 0.18484(12) 0.69200(6) 0.0253(3) Uani d . . 1
H H77 0.015795 0.21863 0.675967 0.03 Uiso calc U R 1
C C78 0.13022(8) 0.19001(12) 0.67783(5) 0.0213(3) Uani d . . 1
H H78 0.13122 0.227125 0.652097 0.026 Uiso calc U R 1
N N1 0.71755(6) 0.61436(9) 0.64532(4) 0.0153(2) Uani d . . 1
N N2 0.66872(7) 0.49565(9) 0.60004(4) 0.0167(2) Uani d . . 1
N N3 0.84117(7) 0.51916(9) 0.61116(4) 0.0172(2) Uani d . . 1
N N4 0.16043(6) 0.03418(9) 0.59746(4) 0.0143(2) Uani d . . 1
N N5 0.21410(6) -0.08052(9) 0.64361(4) 0.0140(2) Uani d . . 1
N N6 0.33210(7) 0.00079(10) 0.60319(4) 0.0176(2) Uani d . . 1
P P1 0.78726(2) 0.39978(3) 0.69287(2) 0.01409(7) Uani d . . 1
P P2 0.29149(2) 0.13776(3) 0.68450(2) 0.01548(7) Uani d . . 1
Si Si1 0.77014(2) 0.50263(3) 0.63327(2) 0.01279(7) Uani d . . 1
Si Si2 0.26491(2) 0.02746(3) 0.62716(2) 0.01234(7) Uani d . . 1

loop_
_atom_site_aniso_label
_atom_site_aniso_U_11
_atom_site_aniso_U_22
_atom_site_aniso_U_33
_atom_site_aniso_U_12
_atom_site_aniso_U_13
_atom_site_aniso_U_23
C1 0.0170(6) 0.0120(6) 0.0191(6) 0.0019(5) 0.0027(5) -0.0009(5)
C2 0.0231(7) 0.0150(7) 0.0275(8) 0.0000(5) 0.0064(6) 0.0023(6)
C3 0.0185(6) 0.0173(7) 0.0268(8) 0.0039(5) -0.0019(6) -0.0056(6)
C4 0.0252(7) 0.0181(7) 0.0239(7) 0.0030(6) 0.0086(6) -0.0004(6)
C5 0.0140(6) 0.0153(6) 0.0180(6) 0.0019(5) 0.0019(5) 0.0035(5)
C6 0.0129(6) 0.0168(7) 0.0262(7) 0.0026(5) 0.0000(5) 0.0034(5)
C7 0.0171(6) 0.0256(8) 0.0302(8) 0.0030(6) 0.0035(6) 0.0096(6)
C8 0.0207(7) 0.0322(9) 0.0422(10) 0.0084(6) 0.0029(7) 0.0173(8)
C9 0.0156(7) 0.0336(9) 0.0536(12) 0.0089(6) 0.0053(7) 0.0154(8)
C10 0.0170(7) 0.0278(8) 0.0467(10) 0.0033(6) 0.0106(7) 0.0105(7)
C11 0.0170(6) 0.0207(7) 0.0335(8) 0.0036(5) 0.0053(6) 0.0080(6)
C12 0.0177(6) 0.0218(7) 0.0190(7) -0.0009(5) -0.0057(5) -0.0027(6)
C13 0.0346(9) 0.0317(9) 0.0209(8) 0.0047(7) -0.0049(7) 0.0012(7)
C14 0.0163(7) 0.0319(9) 0.0354(9) -0.0018(6) -0.0059(6) -0.0049(7)
C15 0.0224(7) 0.0207(7) 0.0230(7) -0.0011(6) -0.0028(6) -0.0054(6)
C16 0.0166(6) 0.0135(6) 0.0190(6) 0.0015(5) 0.0060(5) 0.0027(5)
C17 0.0239(7) 0.0161(7) 0.0181(7) -0.0006(5) 0.0069(5) 0.0014(5)
C18 0.0286(8) 0.0250(8) 0.0166(7) -0.0044(6) 0.0051(6) -0.0013(6)
C19 0.0307(8) 0.0287(8) 0.0199(7) 0.0012(6) 0.0031(6) 0.0034(6)
C20 0.0533(12) 0.0320(10) 0.0268(9) -0.0042(8) 0.0060(8) -0.0090(7)
C21 0.0330(8) 0.0251(8) 0.0236(8) 0.0039(6) 0.0145(7) 0.0004(6)
C22 0.0237(7) 0.0338(9) 0.0320(9) 0.0087(6) 0.0141(7) 0.0051(7)
C23 0.0173(6) 0.0298(8) 0.0256(8) 0.0046(6) 0.0061(6) 0.0059(6)
C24 0.0170(6) 0.0162(6) 0.0198(7) 0.0014(5) 0.0053(5) 0.0033(5)
C25 0.0163(6) 0.0189(7) 0.0188(7) 0.0016(5) 0.0007(5) 0.0010(5)
C26 0.0269(7) 0.0245(8) 0.0207(7) 0.0066(6) 0.0037(6) 0.0042(6)
C27 0.0330(9) 0.0257(8) 0.0301(9) -0.0076(7) 0.0007(7) 0.0000(7)
C28 0.0136(6) 0.0135(6) 0.0181(6) 0.0014(5) 0.0000(5) 0.0005(5)
C29 0.0167(6) 0.0170(7) 0.0247(7) 0.0019(5) 0.0050(5) 0.0006(5)
C30 0.0227(7) 0.0239(8) 0.0267(8) 0.0059(6) 0.0054(6) -0.0032(6)
C31 0.0270(8) 0.0170(7) 0.0295(8) 0.0028(6) -0.0016(6) -0.0058(6)
C32 0.0221(7) 0.0143(7) 0.0312(8) -0.0015(5) -0.0010(6) 0.0007(6)
C33 0.0166(6) 0.0162(7) 0.0241(7) 0.0001(5) 0.0017(5) 0.0027(5)
C34 0.0161(6) 0.0143(6) 0.0201(7) 0.0020(5) 0.0048(5) 0.0043(5)
C35 0.0218(7) 0.0159(7) 0.0231(7) 0.0022(5) 0.0078(6) 0.0028(5)
C36 0.0286(8) 0.0227(8) 0.0289(8) 0.0053(6) 0.0139(6) 0.0022(6)
C37 0.0222(7) 0.0250(8) 0.0405(10) 0.0062(6) 0.0152(7) 0.0077(7)
C38 0.0160(6) 0.0231(8) 0.0368(9) 0.0010(6) 0.0044(6) 0.0052(7)
C39 0.0177(6) 0.0189(7) 0.0255(7) 0.0016(5) 0.0035(6) 0.0030(6)
C40 0.0128(6) 0.0180(6) 0.0171(6) 0.0012(5) -0.0006(5) 0.0021(5)
C41 0.0157(6) 0.0279(8) 0.0179(7) -0.0014(5) 0.0008(5) -0.0008(6)
C42 0.0144(6) 0.0230(7) 0.0229(7) 0.0041(5) -0.0001(5) 0.0000(6)
C43 0.0209(7) 0.0184(7) 0.0234(7) -0.0013(5) 0.0002(6) 0.0059(6)
C44 0.0113(5) 0.0133(6) 0.0156(6) -0.0012(4) 0.0029(5) -0.0022(5)
C45 0.0107(5) 0.0152(6) 0.0186(6) -0.0015(5) 0.0011(5) 0.0000(5)
C46 0.0163(6) 0.0171(7) 0.0266(7) -0.0021(5) 0.0062(5) -0.0029(6)
C47 0.0154(6) 0.0232(8) 0.0357(9) -0.0020(5) 0.0093(6) 0.0011(6)
C48 0.0154(6) 0.0230(8) 0.0354(9) -0.0068(5) 0.0024(6) 0.0016(6)
C49 0.0208(7) 0.0192(7) 0.0285(8) -0.0070(5) 0.0004(6) -0.0050(6)
C50 0.0164(6) 0.0190(7) 0.0230(7) -0.0026(5) 0.0028(5) -0.0031(5)
C51 0.0158(6) 0.0118(6) 0.0205(7) -0.0012(5) 0.0006(5) 0.0032(5)
C52 0.0258(7) 0.0249(8) 0.0270(8) -0.0014(6) 0.0078(6) 0.0087(6)
C53 0.0328(8) 0.0164(7) 0.0298(8) 0.0064(6) -0.0010(7) -0.0020(6)
C54 0.0192(7) 0.0200(7) 0.0300(8) -0.0041(5) -0.0065(6) 0.0089(6)
C55 0.0137(6) 0.0175(6) 0.0218(7) -0.0013(5) 0.0066(5) -0.0011(5)
C56 0.0188(6) 0.0259(8) 0.0218(7) -0.0024(6) 0.0068(6) -0.0010(6)
C57 0.0186(6) 0.0292(8) 0.0190(7) -0.0009(6) 0.0035(5) 0.0003(6)
C58 0.0221(7) 0.0323(9) 0.0397(10) -0.0029(6) 0.0040(7) -0.0049(8)
C59 0.0379(10) 0.0421(11) 0.0262(9) -0.0043(8) 0.0003(7) 0.0080(8)
C60 0.0267(8) 0.0448(11) 0.0244(8) -0.0074(7) 0.0108(7) 0.0024(7)
C61 0.0233(8) 0.0536(12) 0.0350(9) -0.0124(8) 0.0144(7) 0.0024(9)
C62 0.0151(7) 0.0399(10) 0.0330(9) -0.0065(6) 0.0067(6) -0.0002(7)
C63 0.0138(6) 0.0212(7) 0.0246(7) -0.0017(5) 0.0053(5) -0.0013(6)
C64 0.0136(6) 0.0198(7) 0.0234(7) -0.0016(5) 0.0022(5) -0.0022(5)
C65 0.0374(10) 0.0311(9) 0.0363(10) -0.0087(7) 0.0062(8) -0.0059(8)
C66 0.0427(10) 0.0322(10) 0.0396(10) 0.0127(8) 0.0086(8) 0.0017(8)
C67 0.0146(6) 0.0145(6) 0.0236(7) -0.0028(5) -0.0022(5) -0.0014(5)
C68 0.0249(7) 0.0158(7) 0.0311(8) -0.0013(6) 0.0016(6) -0.0044(6)
C69 0.0293(8) 0.0141(7) 0.0451(10) 0.0004(6) -0.0004(7) -0.0019(7)
C70 0.0275(8) 0.0188(8) 0.0429(10) -0.0067(6) -0.0044(7) 0.0085(7)
C71 0.0227(7) 0.0253(8) 0.0351(9) -0.0075(6) 0.0034(6) 0.0060(7)
C72 0.0171(6) 0.0179(7) 0.0327(8) -0.0031(5) 0.0042(6) 0.0017(6)
C73 0.0163(6) 0.0151(6) 0.0212(7) -0.0023(5) 0.0031(5) -0.0055(5)
C74 0.0219(7) 0.0166(7) 0.0232(7) -0.0017(5) 0.0055(6) -0.0032(5)
C75 0.0282(8) 0.0231(8) 0.0302(8) -0.0070(6) 0.0126(7) -0.0044(6)
C76 0.0231(7) 0.0274(8) 0.0365(9) -0.0062(6) 0.0129(7) -0.0114(7)
C77 0.0185(7) 0.0240(8) 0.0329(8) 0.0001(6) 0.0049(6) -0.0101(6)
C78 0.0186(6) 0.0211(7) 0.0230(7) -0.0004(5) 0.0023(5) -0.0061(6)
N1 0.0131(5) 0.0125(5) 0.0190(6) 0.0020(4) 0.0012(4) 0.0002(4)
N2 0.0129(5) 0.0170(6) 0.0174(6) 0.0008(4) -0.0020(4) -0.0010(4)
N3 0.0151(5) 0.0186(6) 0.0178(6) 0.0016(4) 0.0036(4) 0.0015(4)
N4 0.0109(5) 0.0141(5) 0.0163(5) -0.0009(4) 0.0000(4) 0.0014(4)
N5 0.0106(5) 0.0129(5) 0.0175(5) -0.0009(4) 0.0013(4) 0.0015(4)
N6 0.0124(5) 0.0200(6) 0.0207(6) -0.0011(4) 0.0047(4) 0.0004(5)
P1 0.01283(15) 0.01309(16) 0.01567(16) 0.00059(12) 0.00205(12) 0.00122(12)
P2 0.01360(15) 0.01368(16) 0.01787(17) -0.00116(12) 0.00113(13) -0.00153(13)
Si1 0.01099(15) 0.01243(17) 0.01373(17) 0.00090(12) 0.00051(13) 0.00005(13)
Si2 0.00911(15) 0.01221(17) 0.01501(17) -0.00080(12) 0.00151(13) 0.00066(13)

loop_
_atom_type_symbol
_atom_type_description
_atom_type_scat_dispersion_real
_atom_type_scat_dispersion_imag
_atom_type_scat_source
C C 0.0033 0.0016 'International Tables Vol C Tables 4.2.6.8 and 6.1.1.4'
H H 0.0000 0.0000 'International Tables Vol C Tables 4.2.6.8 and 6.1.1.4'
N N 0.0061 0.0033 'International Tables Vol C Tables 4.2.6.8 and 6.1.1.4'
P P 0.1023 0.0942 'International Tables Vol C Tables 4.2.6.8 and 6.1.1.4'
Si Si 0.0817 0.0704 'International Tables Vol C Tables 4.2.6.8 and 6.1.1.4'

loop_
_geom_angle_atom_site_label_1
_geom_angle_atom_site_label_2
_geom_angle_atom_site_label_3
_geom_angle
N1 C1 C4 112.06(12)
N1 C1 C3 105.88(11)
C4 C1 C3 109.47(12)
N1 C1 C2 109.38(12)
C4 C1 C2 110.68(12)
C3 C1 C2 109.23(12)
N2 C5 N1 106.41(11)
N2 C5 C6 127.35(13)
N1 C5 C6 126.23(13)
N2 C5 Si1 53.82(7)
N1 C5 Si1 52.60(7)
C6 C5 Si1 178.67(11)
C11 C6 C7 120.23(13)
C11 C6 C5 119.56(13)
C7 C6 C5 120.20(13)
C6 C7 C8 119.52(15)
C9 C8 C7 120.38(15)
C10 C9 C8 119.79(15)
C9 C10 C11 120.35(15)
C6 C11 C10 119.72(15)
N2 C12 C15 106.69(11)
N2 C12 C14 112.52(13)
C15 C12 C14 109.01(13)
N2 C12 C13 108.66(13)
C15 C12 C13 109.48(14)
C14 C12 C13 110.38(13)
N3 C16 C24 122.51(13)
N3 C16 C17 119.49(13)
C24 C16 C17 117.99(12)
C21 C17 C16 120.17(14)
C21 C17 C18 121.16(14)
C16 C17 C18 118.63(13)
C17 C18 C19 109.74(13)
C17 C18 C20 114.14(14)
C19 C18 C20 110.64(14)
C22 C21 C17 121.61(15)
C23 C22 C21 118.64(14)
C22 C23 C24 122.38(15)
C23 C24 C16 119.21(14)
C23 C24 C25 118.08(13)
C16 C24 C25 122.70(12)
C24 C25 C26 111.84(12)
C24 C25 C27 110.77(13)
C26 C25 C27 110.28(13)
C33 C28 C29 118.24(13)
C33 C28 P1 123.57(11)
C29 C28 P1 118.11(10)
C30 C29 C28 120.66(14)
C31 C30 C29 120.34(15)
C32 C31 C30 119.43(14)
C31 C32 C33 120.84(14)
C32 C33 C28 120.40(14)
C35 C34 C39 117.93(13)
C35 C34 P1 116.30(11)
C39 C34 P1 125.76(11)
C36 C35 C34 121.20(14)
C37 C36 C35 119.90(15)
C38 C37 C36 119.71(14)
C37 C38 C39 120.47(15)
C38 C39 C34 120.78(15)
N4 C40 C43 106.36(11)
N4 C40 C42 112.58(12)
C43 C40 C42 108.89(12)
N4 C40 C41 109.04(11)
C43 C40 C41 110.12(12)
C42 C40 C41 109.79(11)
N4 C44 N5 106.76(11)
N4 C44 C45 127.70(12)
N5 C44 C45 125.52(12)
N4 C44 Si2 54.37(6)
N5 C44 Si2 52.41(6)
C45 C44 Si2 176.74(10)
C50 C45 C46 119.96(13)
C50 C45 C44 119.46(12)
C46 C45 C44 120.53(12)
C45 C46 C47 119.60(14)
C48 C47 C46 120.35(14)
C49 C48 C47 119.91(13)
C48 C49 C50 120.00(14)
C49 C50 C45 120.17(14)
N5 C51 C52 111.76(11)
N5 C51 C54 105.80(11)
C52 C51 C54 109.30(13)
N5 C51 C53 109.87(12)
C52 C51 C53 110.78(13)
C54 C51 C53 109.18(12)
N6 C55 C63 121.88(13)
N6 C55 C56 119.76(12)
C63 C55 C56 118.35(13)
C60 C56 C55 120.25(14)
C60 C56 C57 120.92(14)
C55 C56 C57 118.83(13)
C56 C57 C59 114.38(14)
C56 C57 C58 111.27(13)
C59 C57 C58 110.71(14)
C56 C60 C61 121.14(16)
C62 C61 C60 119.14(15)
C61 C62 C63 122.08(15)
C62 C63 C55 118.97(14)
C62 C63 C64 119.05(13)
C55 C63 C64 121.96(12)
C63 C64 C66 111.42(13)
C63 C64 C65 111.02(13)
C66 C64 C65 109.96(14)
C68 C67 C72 118.33(14)
C68 C67 P2 122.36(12)
C72 C67 P2 119.14(11)
C69 C68 C67 120.56(16)
C70 C69 C68 120.60(16)
C69 C70 C71 119.57(16)
C70 C71 C72 120.17(17)
C71 C72 C67 120.73(15)
C74 C73 C78 118.10(13)
C74 C73 P2 116.94(11)
C78 C73 P2 124.92(12)
C75 C74 C73 121.08(15)
C76 C75 C74 119.90(16)
C77 C76 C75 119.69(15)
C76 C77 C78 120.46(15)
C77 C78 C73 120.75(15)
C5 N1 C1 131.28(11)
C5 N1 Si1 91.44(9)
C1 N1 Si1 137.24(9)
C5 N2 C12 130.53(12)
C5 N2 Si1 90.40(8)
C12 N2 Si1 138.12(10)
C16 N3 Si1 151.30(11)
C44 N4 C40 130.37(11)
C44 N4 Si2 89.92(8)
C40 N4 Si2 138.37(9)
C44 N5 C51 131.77(11)
C44 N5 Si2 91.65(8)
C51 N5 Si2 136.52(9)
C55 N6 Si2 149.55(11)
C28 P1 C34 105.93(6)
C28 P1 Si1 99.58(5)
C34 P1 Si1 103.54(5)
C67 P2 C73 105.20(7)
C67 P2 Si2 101.16(5)
C73 P2 Si2 102.24(5)
N3 Si1 N1 118.46(6)
N3 Si1 N2 120.93(6)
N1 Si1 N2 71.75(5)
N3 Si1 P1 118.77(5)
N1 Si1 P1 106.07(4)
N2 Si1 P1 111.22(4)
N3 Si1 C5 127.63(6)
N1 Si1 C5 35.97(5)
N2 Si1 C5 35.79(5)
P1 Si1 C5 113.27(4)
N6 Si2 N5 116.08(6)
N6 Si2 N4 122.03(6)
N5 Si2 N4 71.63(5)
N6 Si2 P2 118.87(5)
N5 Si2 P2 106.77(4)
N4 Si2 P2 111.34(4)
N6 Si2 C44 126.05(6)
N5 Si2 C44 35.94(5)
N4 Si2 C44 35.70(5)
P2 Si2 C44 114.43(4)

loop_
_geom_bond_atom_site_label_1
_geom_bond_atom_site_label_2
_geom_bond_distance
C1 N1 1.4818(18)
C1 C4 1.528(2)
C1 C3 1.5295(19)
C1 C2 1.531(2)
C5 N2 1.3373(18)
C5 N1 1.3435(17)
C5 C6 1.4918(18)
C5 Si1 2.2868(14)
C6 C11 1.390(2)
C6 C7 1.394(2)
C7 C8 1.395(2)
C8 C9 1.388(2)
C9 C10 1.387(2)
C10 C11 1.394(2)
C12 N2 1.4858(18)
C12 C15 1.530(2)
C12 C14 1.533(2)
C12 C13 1.533(2)
C16 N3 1.3757(17)
C16 C24 1.4221(19)
C16 C17 1.429(2)
C17 C21 1.388(2)
C17 C18 1.517(2)
C18 C19 1.531(2)
C18 C20 1.532(2)
C21 C22 1.386(2)
C22 C23 1.381(2)
C23 C24 1.398(2)
C24 C25 1.515(2)
C25 C26 1.529(2)
C25 C27 1.534(2)
C28 C33 1.4017(19)
C28 C29 1.404(2)
C28 P1 1.8345(14)
C29 C30 1.390(2)
C30 C31 1.388(2)
C31 C32 1.383(2)
C32 C33 1.389(2)
C34 C35 1.398(2)
C34 C39 1.401(2)
C34 P1 1.8353(14)
C35 C36 1.394(2)
C36 C37 1.386(2)
C37 C38 1.385(3)
C38 C39 1.389(2)
C40 N4 1.4862(17)
C40 C43 1.529(2)
C40 C42 1.5314(19)
C40 C41 1.533(2)
C44 N4 1.3338(17)
C44 N5 1.3419(16)
C44 C45 1.4895(18)
C44 Si2 2.2855(13)
C45 C50 1.391(2)
C45 C46 1.3927(19)
C46 C47 1.393(2)
C47 C48 1.389(2)
C48 C49 1.388(2)
C49 C50 1.390(2)
C51 N5 1.4830(17)
C51 C52 1.526(2)
C51 C54 1.5276(19)
C51 C53 1.529(2)
C55 N6 1.3766(17)
C55 C63 1.4221(19)
C55 C56 1.425(2)
C56 C60 1.386(2)
C56 C57 1.512(2)
C57 C59 1.527(2)
C57 C58 1.529(2)
C60 C61 1.388(2)
C61 C62 1.381(3)
C62 C63 1.399(2)
C63 C64 1.515(2)
C64 C66 1.525(2)
C64 C65 1.529(2)
C67 C68 1.398(2)
C67 C72 1.401(2)
C67 P2 1.8359(15)
C68 C69 1.392(2)
C69 C70 1.382(3)
C70 C71 1.389(3)
C71 C72 1.392(2)
C73 C74 1.397(2)
C73 C78 1.399(2)
C73 P2 1.8382(14)
C74 C75 1.393(2)
C75 C76 1.388(2)
C76 C77 1.384(3)
C77 C78 1.389(2)
N1 Si1 1.8172(12)
N2 Si1 1.8458(12)
N3 Si1 1.5842(12)
N4 Si2 1.8577(11)
N5 Si2 1.8118(12)
N6 Si2 1.5860(12)
P1 Si1 2.2738(5)
P2 Si2 2.2747(5)
